data_7207910
loop_
_publ_author_name
'Mu, Bin'
'Li, Feng'
'Huang, Yougui'
'Walton, Krista S.'

_publ_section_title
;
 Breathing effects of CO2 adsorption on a flexible 3D lanthanide
 metal--organic framework
;
_journal_issue 20
_journal_name_full 'Journal of Materials Chemistry'
_journal_page_first 10172
_journal_paper_doi 10.1039/c2jm15721g
_journal_volume 22
_journal_year 2012
_chemical_formula_sum 'C27 H15 La O7'
_chemical_formula_weight 590.30
_chemical_name_systematic
;
?
;
_space_group_IT_number 179
_symmetry_cell_setting hexagonal
_symmetry_space_group_name_Hall 'P 65 2 (0 0 1)'
_symmetry_space_group_name_H-M 'P 65 2 2'
_atom_sites_solution_hydrogens geom
_atom_sites_solution_primary direct
_atom_sites_solution_secondary difmap
_audit_creation_method SHELXL-97
_cell_angle_alpha 90.00
_cell_angle_beta 90.00
_cell_angle_gamma 120.00
_cell_formula_units_Z 6
_cell_length_a 16.5428(4)
_cell_length_b 16.5428(4)
_cell_length_c 24.3988(15)
_cell_measurement_reflns_used 1758
_cell_measurement_temperature 296(2)
_cell_measurement_theta_max 59.07
_cell_measurement_theta_min 3.58
_cell_volume 5782.5(4)
_computing_cell_refinement 'CrystalClear (Rigaku Corp., 2000)'
_computing_data_collection 'CrystalClear (Rigaku Corp., 2000)'
_computing_data_reduction 'CrystalClear (Rigaku Corp., 2000)'
_computing_molecular_graphics 'SHELXL-97 (Sheldrick, 1997)'
_computing_publication_material 'SHELXL-97 (Sheldrick, 1997)'
_computing_structure_refinement 'SHELXL-97 (Sheldrick, 1997)'
_computing_structure_solution 'SHELXS-97 (Sheldrick, 1990)'
_diffrn_ambient_temperature 296(2)
_diffrn_detector_area_resol_mean 13.6612
_diffrn_measured_fraction_theta_full 0.940
_diffrn_measured_fraction_theta_max 0.940
_diffrn_measurement_device_type
;
Mercury2 (2x2 bin mode)
;
_diffrn_measurement_method CCD_Profile_fitting
_diffrn_radiation_monochromator graphite
_diffrn_radiation_source 'fine-focus sealed tube'
_diffrn_radiation_type CuK\a
_diffrn_radiation_wavelength 1.54178
_diffrn_reflns_av_R_equivalents 0.0606
_diffrn_reflns_av_sigmaI/netI 0.0298
_diffrn_reflns_limit_h_max 18
_diffrn_reflns_limit_h_min -18
_diffrn_reflns_limit_k_max 19
_diffrn_reflns_limit_k_min -18
_diffrn_reflns_limit_l_max 28
_diffrn_reflns_limit_l_min -28
_diffrn_reflns_number 36294
_diffrn_reflns_theta_full 69.07
_diffrn_reflns_theta_max 69.07
_diffrn_reflns_theta_min 3.58
_diffrn_standards_decay_% none
_diffrn_standards_interval_count none
_diffrn_standards_interval_time none
_diffrn_standards_number none
_exptl_absorpt_coefficient_mu 8.806
_exptl_absorpt_correction_T_max 0.541
_exptl_absorpt_correction_T_min 0.323
_exptl_absorpt_correction_type multi-scan
_exptl_absorpt_process_details Multi-scan
_exptl_crystal_colour Colorless
_exptl_crystal_density_diffrn 1.017
_exptl_crystal_density_method 'not measured'
_exptl_crystal_description Prism
_exptl_crystal_F_000 1740
_exptl_crystal_size_max 0.27
_exptl_crystal_size_mid 0.12
_exptl_crystal_size_min 0.07
_refine_diff_density_max 1.108
_refine_diff_density_min -0.489
_refine_diff_density_rms 0.151
_refine_ls_abs_structure_details 'Flack H D (1983), Acta Cryst. A39, 876-881'
_refine_ls_abs_structure_Flack 0.044(12)
_refine_ls_extinction_method none
_refine_ls_goodness_of_fit_ref 1.080
_refine_ls_hydrogen_treatment constr
_refine_ls_matrix_type full
_refine_ls_number_parameters 163
_refine_ls_number_reflns 3395
_refine_ls_number_restraints 6
_refine_ls_restrained_S_all 1.082
_refine_ls_R_factor_all 0.0565
_refine_ls_R_factor_gt 0.0550
_refine_ls_shift/su_max 0.000
_refine_ls_shift/su_mean 0.000
_refine_ls_structure_factor_coef Fsqd
_refine_ls_weighting_details 'calc w=1/[\s^2^(Fo^2^)+(0.0917P)^2^+32.1144P] where P=(Fo^2^+2Fc^2^)/3'
_refine_ls_weighting_scheme calc
_refine_ls_wR_factor_gt 0.1508
_refine_ls_wR_factor_ref 0.1522
_reflns_number_gt 3300
_reflns_number_total 3395
_reflns_threshold_expression >2sigma(I)
_cod_data_source_file c2jm15721g.txt
_cod_data_source_block a
_cod_depositor_comments
;
The following automatic conversions were performed:

'_exptl_absorpt_correction_type' value 'Multi-scan' changed to
'multi-scan' according to
/home/saulius/struct/CIF-dictionaries/cif_core.dic dictionary named
'cif_core.dic' version 2.4.1 from 2010-06-29.

Automatic conversion script
Id: cif_fix_values 1715 2011-07-08 13:25:40Z adriana 
;
_cod_original_sg_symbol_Hall P652(001)
_cod_original_sg_symbol_H-M P6522
_cod_database_code 7207910

loop_
_symmetry_equiv_pos_as_xyz
'x, y, z'
'x-y, x, z+5/6'
'-y, x-y, z+2/3'
'-x, -y, z+1/2'
'-x+y, -x, z+1/3'
'y, -x+y, z+1/6'
'x-y, -y, -z'
'-x, -x+y, -z+1/3'
'y, x, -z+2/3'
'-y, -x, -z+1/6'
'-x+y, y, -z+1/2'
'x, x-y, -z+5/6'

loop_
_atom_site_label
_atom_site_type_symbol
_atom_site_fract_x
_atom_site_fract_y
_atom_site_fract_z
_atom_site_U_iso_or_equiv
_atom_site_adp_type
_atom_site_occupancy
_atom_site_symmetry_multiplicity
_atom_site_calc_flag
_atom_site_refinement_flags
La1 La 0.91902(3) 0.0000 0.0000 0.01531(19) Uani 1 2 d S
O1 O 1.0359(4) 0.1418(3) 0.06980(19) 0.0212(10) Uani 1 1 d .
C1 C 1.0260(5) 0.1994(5) 0.0391(3) 0.0232(16) Uani 1 1 d .
O2 O 0.9630(4) 0.1715(4) 0.0044(3) 0.0433(16) Uani 1 1 d .
C2 C 1.0927(5) 0.3020(5) 0.0448(3) 0.0249(16) Uani 1 1 d .
O3 O 0.9984(4) 0.9282(4) 0.0449(2) 0.0317(12) Uani 1 1 d .
C3 C 1.0702(6) 0.3625(6) 0.0197(4) 0.035(2) Uani 1 1 d .
H3 H 1.0169 0.3390 -0.0019 0.042 Uiso 1 1 calc R
O4 O 0.7677(4) 0.0000 0.0000 0.0382(19) Uani 1 2 d SU
C4 C 1.1273(6) 0.4599(6) 0.0262(4) 0.036(2) Uani 1 1 d .
H4 H 1.1127 0.5001 0.0077 0.044 Uiso 1 1 calc R
C5 C 1.2055(5) 0.4966(5) 0.0604(3) 0.0242(16) Uani 1 1 d .
C6 C 1.2277(5) 0.4326(5) 0.0853(4) 0.0236(16) Uani 1 1 d .
H6 H 1.2803 0.4555 0.1075 0.028 Uiso 1 1 calc R
C7 C 1.1727(6) 0.3361(5) 0.0773(3) 0.0251(16) Uani 1 1 d .
H7 H 1.1891 0.2954 0.0935 0.030 Uiso 1 1 calc R
C8 C 1.2595(5) 0.5980(5) 0.0724(3) 0.0269(16) Uani 1 1 d .
C9 C 1.3538(4) 0.6462(4) 0.0833 0.020(2) Uani 1 2 d S
H9 H 1.3862 0.6138 0.0833 0.024 Uiso 1 2 calc SR
C10 C 1.2129(6) 0.6508(5) 0.0710(4) 0.0334(19) Uani 1 1 d .
H10 H 1.1502 0.6213 0.0612 0.040 Uiso 1 1 calc R
C11 C 1.2577(4) 0.7423(4) 0.0833 0.031(3) Uani 1 2 d S
C12 C 1.2047(4) 0.7953(4) 0.0833 0.032(3) Uani 1 2 d S
C13 C 1.1372(8) 0.7762(7) 0.0435(5) 0.051(3) Uani 1 1 d .
H13 H 1.1252 0.7318 0.0166 0.061 Uiso 1 1 calc R
C14 C 1.0878(8) 0.8238(7) 0.0440(4) 0.044(2) Uani 1 1 d .
H14 H 1.0415 0.8098 0.0180 0.052 Uiso 1 1 calc R
C15 C 1.1073(4) 0.8927(4) 0.0833 0.030(3) Uani 1 2 d S
C16 C 1.0551(4) 0.9449(4) 0.0833 0.023(2) Uani 1 2 d S

loop_
_atom_site_aniso_label
_atom_site_aniso_U_11
_atom_site_aniso_U_22
_atom_site_aniso_U_33
_atom_site_aniso_U_23
_atom_site_aniso_U_13
_atom_site_aniso_U_12
La1 0.0112(2) 0.0104(3) 0.0240(3) -0.0030(2) -0.00148(11) 0.00520(14)
O1 0.022(2) 0.011(2) 0.025(2) 0.0003(18) 0.000(2) 0.004(2)
C1 0.024(4) 0.012(3) 0.031(4) -0.007(3) -0.005(3) 0.007(3)
O2 0.042(3) 0.017(3) 0.070(4) -0.011(3) -0.035(3) 0.015(3)
C2 0.020(4) 0.012(3) 0.037(4) -0.003(3) -0.007(3) 0.004(3)
O3 0.035(3) 0.034(3) 0.039(3) -0.002(2) -0.008(3) 0.027(3)
C3 0.030(5) 0.016(4) 0.056(5) -0.002(3) -0.017(4) 0.009(4)
O4 0.016(2) 0.054(5) 0.057(5) 0.014(4) 0.007(2) 0.027(2)
C4 0.034(5) 0.015(4) 0.059(5) 0.001(4) -0.019(4) 0.011(3)
C5 0.018(4) 0.006(3) 0.042(4) 0.003(3) -0.005(3) 0.001(3)
C6 0.011(3) 0.006(3) 0.049(5) -0.002(3) -0.009(3) 0.001(3)
C7 0.023(4) 0.013(3) 0.037(4) -0.001(3) -0.009(3) 0.006(3)
C8 0.015(4) 0.017(4) 0.047(5) -0.004(3) -0.005(3) 0.007(3)
C9 0.010(3) 0.010(3) 0.041(6) -0.009(4) -0.009(4) 0.006(4)
C10 0.018(4) 0.014(4) 0.065(6) -0.002(4) -0.007(4) 0.006(3)
C11 0.017(4) 0.017(4) 0.060(8) -0.007(5) -0.007(5) 0.010(5)
C12 0.020(4) 0.020(4) 0.054(7) -0.010(5) -0.010(5) 0.009(5)
C13 0.060(7) 0.028(5) 0.082(7) -0.028(5) -0.026(6) 0.034(5)
C14 0.051(6) 0.036(5) 0.059(6) -0.024(5) -0.034(5) 0.033(5)
C15 0.031(5) 0.031(5) 0.036(6) -0.004(4) -0.004(4) 0.022(5)
C16 0.018(4) 0.018(4) 0.035(5) 0.007(4) 0.007(4) 0.012(4)

loop_
_atom_type_symbol
_atom_type_description
_atom_type_scat_dispersion_real
_atom_type_scat_dispersion_imag
_atom_type_scat_source
C C 0.0181 0.0091 'International Tables Vol C Tables 4.2.6.8 and 6.1.1.4'
H H 0.0000 0.0000 'International Tables Vol C Tables 4.2.6.8 and 6.1.1.4'
O O 0.0492 0.0322 'International Tables Vol C Tables 4.2.6.8 and 6.1.1.4'
La La -1.4094 9.0376 'International Tables Vol C Tables 4.2.6.8 and 6.1.1.4'

loop_
_geom_angle_atom_site_label_1
_geom_angle_atom_site_label_2
_geom_angle_atom_site_label_3
_geom_angle
_geom_angle_site_symmetry_1
_geom_angle_site_symmetry_3
O3 La1 O3 76.4(3) 1_545 7_665
O3 La1 O4 141.79(15) 1_545 .
O3 La1 O4 141.79(15) 7_665 .
O3 La1 O1 136.90(17) 1_545 2_544
O3 La1 O1 73.25(18) 7_665 2_544
O4 La1 O1 73.66(11) . 2_544
O3 La1 O1 73.25(18) 1_545 10_665
O3 La1 O1 136.90(17) 7_665 10_665
O4 La1 O1 73.66(11) . 10_665
O1 La1 O1 147.3(2) 2_544 10_665
O3 La1 O2 79.9(2) 1_545 7
O3 La1 O2 126.91(19) 7_665 7
O4 La1 O2 74.33(14) . 7
O1 La1 O2 94.6(2) 2_544 7
O1 La1 O2 76.5(2) 10_665 7
O3 La1 O2 126.91(19) 1_545 .
O3 La1 O2 79.9(2) 7_665 .
O4 La1 O2 74.33(14) . .
O1 La1 O2 76.5(2) 2_544 .
O1 La1 O2 94.6(2) 10_665 .
O2 La1 O2 148.7(3) 7 .
O3 La1 O1 79.44(17) 1_545 .
O3 La1 O1 75.51(16) 7_665 .
O4 La1 O1 106.01(11) . .
O1 La1 O1 120.42(15) 2_544 .
O1 La1 O1 69.44(17) 10_665 .
O2 La1 O1 144.0(2) 7 .
O2 La1 O1 48.70(17) . .
O3 La1 O1 75.51(16) 1_545 7
O3 La1 O1 79.44(17) 7_665 7
O4 La1 O1 106.01(11) . 7
O1 La1 O1 69.44(17) 2_544 7
O1 La1 O1 120.42(15) 10_665 7
O2 La1 O1 48.70(17) 7 7
O2 La1 O1 144.0(2) . 7
O1 La1 O1 148.0(2) . 7
O3 La1 C1 73.1(2) 1_545 7
O3 La1 C1 103.1(2) 7_665 7
O4 La1 C1 92.29(15) . 7
O1 La1 C1 84.70(18) 2_544 7
O1 La1 C1 96.60(18) 10_665 7
O2 La1 C1 23.9(2) 7 7
O2 La1 C1 159.3(2) . 7
O1 La1 C1 151.96(18) . 7
O1 La1 C1 25.22(18) 7 7
C1 O1 La1 138.6(5) . 6_665
C1 O1 La1 88.6(4) . .
La1 O1 La1 108.33(17) 6_665 .
O2 C1 O1 121.1(6) . .
O2 C1 C2 119.4(7) . .
O1 C1 C2 119.4(6) . .
C1 O2 La1 99.3(4) . .
C3 C2 C7 120.4(7) . .
C3 C2 C1 118.0(7) . .
C7 C2 C1 121.5(7) . .
C16 O3 La1 139.1(5) . 1_565
C2 C3 C4 120.7(8) . .
C2 C3 H3 119.6 . .
C4 C3 H3 119.6 . .
C5 C4 C3 120.6(7) . .
C5 C4 H4 119.7 . .
C3 C4 H4 119.7 . .
C4 C5 C6 117.4(6) . .
C4 C5 C8 120.9(7) . .
C6 C5 C8 121.6(7) . .
C7 C6 C5 121.9(7) . .
C7 C6 H6 119.1 . .
C5 C6 H6 119.1 . .
C2 C7 C6 118.9(7) . .
C2 C7 H7 120.6 . .
C6 C7 H7 120.6 . .
C9 C8 C10 116.9(7) . .
C9 C8 C5 124.2(7) . .
C10 C8 C5 118.9(7) . .
C8 C9 C8 122.8(9) . 10_775
C8 C9 H9 118.6 . .
C8 C9 H9 118.6 10_775 .
C11 C10 C8 121.5(7) . .
C11 C10 H10 119.3 . .
C8 C10 H10 119.3 . .
C10 C11 C10 120.2(10) . 10_775
C10 C11 C12 119.9(5) . .
C10 C11 C12 119.9(5) 10_775 .
C13 C12 C13 120.1(11) . 10_775
C13 C12 C11 119.9(6) . .
C13 C12 C11 119.9(6) 10_775 .
C14 C13 C12 119.9(9) . .
C14 C13 H13 120.1 . .
C12 C13 H13 120.1 . .
C13 C14 C15 120.4(8) . .
C13 C14 H14 119.8 . .
C15 C14 H14 119.8 . .
C14 C15 C14 119.2(11) . 10_775
C14 C15 C16 120.4(5) . .
C14 C15 C16 120.4(5) 10_775 .
O3 C16 O3 125.8(9) . 10_775
O3 C16 C15 117.1(5) . .
O3 C16 C15 117.1(5) 10_775 .

loop_
_geom_bond_atom_site_label_1
_geom_bond_atom_site_label_2
_geom_bond_distance
_geom_bond_site_symmetry_2
La1 O3 2.427(5) 1_545
La1 O3 2.427(5) 7_665
La1 O4 2.504(7) .
La1 O1 2.521(5) 2_544
La1 O1 2.521(5) 10_665
La1 O2 2.554(5) 7
La1 O2 2.554(5) .
La1 O1 2.758(5) .
La1 O1 2.758(5) 7
La1 C1 3.014(7) 7
O1 C1 1.285(9) .
O1 La1 2.521(5) 6_665
C1 O2 1.238(9) .
C1 C2 1.499(9) .
C2 C3 1.374(11) .
C2 C7 1.397(11) .
O3 C16 1.256(7) .
O3 La1 2.427(5) 1_565
C3 C4 1.412(11) .
C3 H3 0.9300 .
C4 C5 1.396(11) .
C4 H4 0.9300 .
C5 C6 1.418(10) .
C5 C8 1.484(10) .
C6 C7 1.401(10) .
C6 H6 0.9300 .
C7 H7 0.9300 .
C8 C9 1.376(9) .
C8 C10 1.425(11) .
C9 C8 1.376(9) 10_775
C9 H9 0.9300 .
C10 C11 1.347(10) .
C10 H10 0.9300 .
C11 C10 1.347(10) 10_775
C11 C12 1.516(16) .
C12 C13 1.392(12) .
C12 C13 1.392(12) 10_775
C13 C14 1.390(12) .
C13 H13 0.9300 .
C14 C15 1.398(10) .
C14 H14 0.9300 .
C15 C14 1.398(10) 10_775
C15 C16 1.497(14) .
C16 O3 1.256(7) 10_775
